data_7026257
loop_
_publ_author_name
'Kilner, Colin A.'
'Halcrow, Malcolm A.'

_publ_section_title
;
 An unusual discontinuity in the thermal spin transition in
 [Co(terpy)2][BF4]2.
;
_journal_issue 38
_journal_name_full 'Dalton transactions (Cambridge, England : 2003)'
_journal_page_first 9008
_journal_page_last 9012
_journal_paper_doi 10.1039/c0dt00295j
_journal_volume 39
_journal_year 2010
_chemical_formula_moiety 'C30 H22 Co N6, 2[B F4]'
_chemical_formula_sum 'C30 H22 B2 Co F8 N6'
_chemical_formula_weight 699.09
_chemical_name_systematic
;
Bis(2,2':6',2''-terpyridine)cobalt(II) ditetrafluoroborate
;
_space_group_IT_number 9
_symmetry_cell_setting monoclinic
_symmetry_space_group_name_Hall 'C -2yc'
_symmetry_space_group_name_H-M 'C 1 c 1'
_atom_sites_solution_hydrogens geom
_atom_sites_solution_primary direct
_atom_sites_solution_secondary difmap
_audit_creation_method SHELXL-97
_cell_angle_alpha 90.00
_cell_angle_beta 97.888(3)
_cell_angle_gamma 90.00
_cell_formula_units_Z 4
_cell_length_a 12.6087(9)
_cell_length_b 12.3683(9)
_cell_length_c 19.0895(13)
_cell_measurement_reflns_used 25597
_cell_measurement_temperature 150(2)
_cell_measurement_theta_max 28.31
_cell_measurement_theta_min 2.15
_cell_volume 2948.8(4)
_computing_cell_refinement 'APEX 2 software, Bruker Nonius 2004'
_computing_data_collection 'APEX 2 software, Bruker Nonius 2004'
_computing_data_reduction 'SAINT, Bruker Nonius 2004'
_computing_molecular_graphics 'XSEED (Barbour, 2003)'
_computing_publication_material 'local program'
_computing_structure_refinement 'SHELXL-97 (Sheldrick, 1997)'
_computing_structure_solution 'SHELXS-97 (Sheldrick, 1990)'
_diffrn_ambient_temperature 150(2)
_diffrn_detector_area_resol_mean '120 microns'
_diffrn_measured_fraction_theta_full 0.998
_diffrn_measured_fraction_theta_max 0.998
_diffrn_measurement_device_type 'Bruker X8 Apex diffractometer'
_diffrn_measurement_method 'Rotation images'
_diffrn_radiation_monochromator graphite
_diffrn_radiation_source 'rotating anode'
_diffrn_radiation_type MoK\a
_diffrn_radiation_wavelength 0.71073
_diffrn_reflns_av_R_equivalents 0.0342
_diffrn_reflns_av_sigmaI/netI 0.0305
_diffrn_reflns_limit_h_max 16
_diffrn_reflns_limit_h_min -16
_diffrn_reflns_limit_k_max 16
_diffrn_reflns_limit_k_min -16
_diffrn_reflns_limit_l_max 25
_diffrn_reflns_limit_l_min -25
_diffrn_reflns_number 25597
_diffrn_reflns_theta_full 28.31
_diffrn_reflns_theta_max 28.31
_diffrn_reflns_theta_min 2.15
_exptl_absorpt_coefficient_mu 0.666
_exptl_absorpt_correction_T_max 0.911
_exptl_absorpt_correction_T_min 0.790
_exptl_absorpt_correction_type multi-scan
_exptl_absorpt_process_details
;
Sheldrick, G. M. (2002). SADABS v. 2.03. University of
G/ottingen, Germany.
;
_exptl_crystal_colour 'dark orange'
_exptl_crystal_density_diffrn 1.575
_exptl_crystal_density_method 'not measured'
_exptl_crystal_description fragment
_exptl_crystal_F_000 1412
_exptl_crystal_size_max 0.28
_exptl_crystal_size_mid 0.21
_exptl_crystal_size_min 0.17
_refine_diff_density_max 0.448
_refine_diff_density_min -0.273
_refine_diff_density_rms 0.047
_refine_ls_abs_structure_details 'Flack H D (1983), Acta Cryst. A39, 876-881'
_refine_ls_abs_structure_Flack 0.231(8)
_refine_ls_extinction_method none
_refine_ls_goodness_of_fit_ref 1.035
_refine_ls_hydrogen_treatment constr
_refine_ls_matrix_type full
_refine_ls_number_parameters 442
_refine_ls_number_reflns 7084
_refine_ls_number_restraints 42
_refine_ls_restrained_S_all 1.043
_refine_ls_R_factor_all 0.0305
_refine_ls_R_factor_gt 0.0294
_refine_ls_shift/su_max 0.001
_refine_ls_shift/su_mean 0.000
_refine_ls_structure_factor_coef Fsqd
_refine_ls_weighting_details 'calc w=1/[\s^2^(Fo^2^)+(0.0419P)^2^+1.5431P] where P=(Fo^2^+2Fc^2^)/3'
_refine_ls_weighting_scheme calc
_refine_ls_wR_factor_gt 0.0768
_refine_ls_wR_factor_ref 0.0775
_reflns_number_gt 6895
_reflns_number_total 7084
_reflns_threshold_expression >2sigma(I)
_cod_data_source_file c0dt00295j.txt
_cod_data_source_block mh325150
_cod_depositor_comments
;
The following automatic conversions were performed:

'_symmetry_cell_setting' value 'Monoclinic' changed to 'monoclinic'
according to /home/saulius/struct/CIF-dictionaries/cif_core.dic
dictionary named 'cif_core.dic' version 2.4.2 from 2011-04-26.

Automatic conversion script
Id: cif_fix_values 1891 2012-01-12 08:04:46Z andrius 
;
_cod_original_sg_symbol_H-M 'C c'
_cod_database_code 7026257

loop_
_symmetry_equiv_pos_as_xyz
'x, y, z'
'x, -y, z+1/2'
'x+1/2, y+1/2, z'
'x+1/2, -y+1/2, z+1/2'

loop_
_atom_site_label
_atom_site_type_symbol
_atom_site_fract_x
_atom_site_fract_y
_atom_site_fract_z
_atom_site_U_iso_or_equiv
_atom_site_adp_type
_atom_site_occupancy
_atom_site_symmetry_multiplicity
_atom_site_calc_flag
_atom_site_refinement_flags
_atom_site_disorder_assembly
_atom_site_disorder_group
Co1 Co 0.250410(15) 0.285452(16) 0.250059(13) 0.02160(6) Uani 1 1 d . . .
N2 N 0.26052(15) 0.27565(12) 0.35208(11) 0.0245(4) Uani 1 1 d . . .
C3 C 0.35281(15) 0.30377(15) 0.39315(11) 0.0268(4) Uani 1 1 d . . .
C4 C 0.36350(19) 0.29469(17) 0.46657(12) 0.0355(5) Uani 1 1 d . . .
H4 H 0.4268 0.3143 0.4946 0.043 Uiso 1 1 calc R . .
C5 C 0.2762(2) 0.2552(2) 0.49685(13) 0.0408(5) Uani 1 1 d . . .
H5 H 0.2816 0.2477 0.5457 0.049 Uiso 1 1 calc R . .
C6 C 0.1818(2) 0.22725(19) 0.45477(14) 0.0377(5) Uani 1 1 d . . .
H6 H 0.1235 0.2017 0.4748 0.045 Uiso 1 1 calc R . .
C7 C 0.17616(16) 0.23832(16) 0.38161(11) 0.0280(4) Uani 1 1 d . . .
C8 C 0.43693(14) 0.34241(15) 0.35192(10) 0.0251(3) Uani 1 1 d . . .
N9 N 0.40519(12) 0.34611(12) 0.28066(9) 0.0251(3) Uani 1 1 d . . .
C10 C 0.47481(15) 0.38132(15) 0.23851(11) 0.0275(4) Uani 1 1 d . . .
H10 H 0.4531 0.3847 0.1900 0.033 Uiso 1 1 calc R . .
C11 C 0.57914(16) 0.41308(17) 0.26530(12) 0.0317(4) Uani 1 1 d . . .
H11 H 0.6260 0.4368 0.2350 0.038 Uiso 1 1 calc R . .
C12 C 0.61160(17) 0.40862(18) 0.33758(13) 0.0341(5) Uani 1 1 d . . .
H12 H 0.6806 0.4294 0.3563 0.041 Uiso 1 1 calc R . .
C13 C 0.54000(15) 0.37268(17) 0.38193(11) 0.0321(4) Uani 1 1 d . . .
H13 H 0.5604 0.3689 0.4306 0.039 Uiso 1 1 calc R . .
C14 C 0.08279(16) 0.20952(14) 0.32843(12) 0.0297(4) Uani 1 1 d . . .
N15 N 0.10059(14) 0.21887(12) 0.26027(10) 0.0295(4) Uani 1 1 d . . .
C16 C 0.02247(18) 0.18942(17) 0.20836(14) 0.0377(5) Uani 1 1 d . . .
H16 H 0.0354 0.1937 0.1617 0.045 Uiso 1 1 calc R . .
C17 C -0.07632(19) 0.15300(19) 0.22213(17) 0.0470(7) Uani 1 1 d . . .
H17 H -0.1287 0.1327 0.1853 0.056 Uiso 1 1 calc R . .
C18 C -0.09590(19) 0.1473(2) 0.29163(19) 0.0519(8) Uani 1 1 d . . .
H18 H -0.1624 0.1245 0.3018 0.062 Uiso 1 1 calc R . .
C19 C -0.01566(17) 0.17572(19) 0.34639(15) 0.0424(5) Uani 1 1 d . . .
H19 H -0.0274 0.1723 0.3934 0.051 Uiso 1 1 calc R . .
N20 N 0.24482(15) 0.29723(14) 0.14799(11) 0.0247(4) Uani 1 1 d . . .
C21 C 0.27847(17) 0.21371(15) 0.11094(12) 0.0285(4) Uani 1 1 d . . .
C22 C 0.2814(2) 0.22163(19) 0.03828(14) 0.0372(5) Uani 1 1 d . . .
H22 H 0.3050 0.1639 0.0132 0.045 Uiso 1 1 calc R . .
C23 C 0.2486(2) 0.3171(2) 0.00431(13) 0.0429(5) Uani 1 1 d . . .
H23 H 0.2502 0.3241 -0.0440 0.051 Uiso 1 1 calc R . .
C24 C 0.21317(18) 0.40276(19) 0.04224(12) 0.0371(5) Uani 1 1 d . . .
H24 H 0.1910 0.4671 0.0197 0.044 Uiso 1 1 calc R . .
C25 C 0.21139(14) 0.39052(15) 0.11462(11) 0.0274(4) Uani 1 1 d . . .
C26 C 0.31127(14) 0.11761(15) 0.15524(11) 0.0274(4) Uani 1 1 d . . .
N27 N 0.30848(12) 0.13273(13) 0.22542(9) 0.0273(3) Uani 1 1 d . . .
C28 C 0.33809(16) 0.05014(18) 0.27013(13) 0.0348(4) Uani 1 1 d . . .
H28 H 0.3365 0.0598 0.3183 0.042 Uiso 1 1 calc R . .
C29 C 0.3710(2) -0.04902(19) 0.24623(16) 0.0448(6) Uani 1 1 d . . .
H29 H 0.3919 -0.1045 0.2780 0.054 Uiso 1 1 calc R . .
C30 C 0.3721(2) -0.0640(2) 0.17472(17) 0.0480(7) Uani 1 1 d . . .
H30 H 0.3936 -0.1298 0.1579 0.058 Uiso 1 1 calc R . .
C31 C 0.34073(18) 0.02008(18) 0.12789(14) 0.0394(5) Uani 1 1 d . . .
H31 H 0.3396 0.0110 0.0794 0.047 Uiso 1 1 calc R . .
C32 C 0.17475(14) 0.47251(15) 0.16278(11) 0.0272(4) Uani 1 1 d . . .
N33 N 0.18133(12) 0.44079(12) 0.23142(9) 0.0273(3) Uani 1 1 d . . .
C34 C 0.14514(15) 0.50861(16) 0.27829(12) 0.0320(4) Uani 1 1 d . . .
H34 H 0.1474 0.4868 0.3251 0.038 Uiso 1 1 calc R . .
C35 C 0.10425(17) 0.61106(18) 0.25820(14) 0.0386(5) Uani 1 1 d . . .
H35 H 0.0799 0.6566 0.2913 0.046 Uiso 1 1 calc R . .
C36 C 0.1005(2) 0.64381(19) 0.18882(16) 0.0408(6) Uani 1 1 d . . .
H36 H 0.0749 0.7121 0.1750 0.049 Uiso 1 1 calc R . .
C37 C 0.13549(16) 0.57356(16) 0.13971(13) 0.0347(5) Uani 1 1 d . . .
H37 H 0.1327 0.5937 0.0925 0.042 Uiso 1 1 calc R . .
B38 B 0.0157(2) -0.0230(3) 0.05643(15) 0.0429(6) Uani 1 1 d D . .
F39A F -0.0120(3) -0.0600(3) -0.00989(19) 0.0416(8) Uiso 0.50 1 d PD A 1
F40A F 0.0830(3) -0.1028(3) 0.09639(18) 0.0422(8) Uiso 0.50 1 d PD A 1
F41A F -0.0690(4) 0.0002(4) 0.0928(3) 0.0444(14) Uiso 0.50 1 d PD A 1
F42A F 0.0779(3) 0.0749(3) 0.05806(17) 0.0349(7) Uiso 0.50 1 d PD A 1
F39B F -0.0390(3) -0.0421(3) -0.0144(2) 0.0501(10) Uiso 0.50 1 d PD A 2
F40B F 0.0512(3) -0.1203(3) 0.0853(2) 0.0576(10) Uiso 0.50 1 d PD A 2
F41B F -0.0666(4) 0.0201(4) 0.0930(3) 0.0483(16) Uiso 0.50 1 d PD A 2
F42B F 0.0944(3) 0.0504(3) 0.0504(2) 0.0531(11) Uiso 0.50 1 d PD A 2
B43A B -0.0301(3) 0.4926(4) -0.0466(2) 0.0493(10) Uani 0.80 1 d PD B 1
F44A F -0.02298(18) 0.4384(2) 0.01754(12) 0.0677(6) Uani 0.80 1 d PD B 1
F45A F 0.0355(3) 0.5809(3) -0.0395(3) 0.138(2) Uani 0.80 1 d PD B 1
F46A F -0.13793(17) 0.5188(3) -0.06875(13) 0.0754(9) Uani 0.80 1 d PD B 1
F47A F 0.00347(17) 0.4192(2) -0.09423(11) 0.0621(6) Uani 0.80 1 d PD B 1
B43B B -0.0476(11) 0.5371(12) -0.0601(7) 0.043(4) Uiso 0.20 1 d PD C 2
F44B F 0.0277(7) 0.4943(8) -0.0967(5) 0.058(2) Uiso 0.20 1 d PD C 2
F45B F -0.0025(10) 0.5748(12) 0.0041(6) 0.085(4) Uiso 0.20 1 d PD C 2
F46B F -0.1111(10) 0.6066(10) -0.0983(6) 0.093(4) Uiso 0.20 1 d PD C 2
F47B F -0.1161(18) 0.4546(17) -0.0423(13) 0.228(14) Uiso 0.20 1 d PD C 2

loop_
_atom_site_aniso_label
_atom_site_aniso_U_11
_atom_site_aniso_U_22
_atom_site_aniso_U_33
_atom_site_aniso_U_23
_atom_site_aniso_U_13
_atom_site_aniso_U_12
Co1 0.01788(9) 0.01978(9) 0.02713(11) -0.00104(10) 0.00306(7) -0.00013(9)
N2 0.0228(8) 0.0209(8) 0.0302(10) -0.0011(6) 0.0054(7) 0.0018(6)
C3 0.0259(8) 0.0258(8) 0.0285(10) -0.0009(7) 0.0031(7) 0.0020(7)
C4 0.0376(11) 0.0396(11) 0.0284(10) -0.0015(8) 0.0013(8) 0.0016(8)
C5 0.0488(13) 0.0471(12) 0.0275(11) 0.0038(10) 0.0087(10) 0.0039(11)
C6 0.0381(12) 0.0407(12) 0.0373(13) 0.0058(9) 0.0158(10) 0.0031(9)
C7 0.0283(9) 0.0229(8) 0.0343(11) 0.0007(8) 0.0098(8) 0.0015(7)
C8 0.0240(8) 0.0234(8) 0.0273(9) -0.0021(7) 0.0012(7) 0.0020(6)
N9 0.0243(7) 0.0221(7) 0.0284(8) -0.0009(6) 0.0017(6) 0.0017(6)
C10 0.0275(8) 0.0254(8) 0.0297(10) 0.0005(7) 0.0043(7) 0.0027(7)
C11 0.0276(9) 0.0279(9) 0.0408(11) -0.0011(8) 0.0093(8) -0.0017(7)
C12 0.0244(9) 0.0337(11) 0.0427(12) -0.0077(9) -0.0004(8) -0.0045(8)
C13 0.0265(9) 0.0368(10) 0.0312(10) -0.0050(8) -0.0023(8) -0.0015(7)
C14 0.0241(9) 0.0217(8) 0.0445(12) 0.0028(8) 0.0083(8) 0.0008(6)
N15 0.0258(8) 0.0223(7) 0.0400(10) -0.0016(6) 0.0035(7) 0.0031(6)
C16 0.0342(10) 0.0250(9) 0.0506(13) -0.0077(9) -0.0058(9) 0.0054(8)
C17 0.0311(11) 0.0292(11) 0.076(2) -0.0106(11) -0.0089(11) 0.0001(8)
C18 0.0229(10) 0.0351(12) 0.097(3) 0.0070(13) 0.0079(12) -0.0059(9)
C19 0.0292(10) 0.0353(11) 0.0653(16) 0.0118(11) 0.0157(10) -0.0008(8)
N20 0.0189(8) 0.0248(8) 0.0298(10) -0.0011(6) 0.0017(7) -0.0007(6)
C21 0.0243(9) 0.0284(9) 0.0326(11) -0.0048(7) 0.0030(8) -0.0015(7)
C22 0.0394(13) 0.0402(12) 0.0324(12) -0.0068(9) 0.0072(10) -0.0017(9)
C23 0.0520(14) 0.0486(13) 0.0281(11) -0.0003(10) 0.0054(10) -0.0055(11)
C24 0.0407(11) 0.0362(11) 0.0326(11) 0.0061(9) -0.0007(9) -0.0022(8)
C25 0.0220(8) 0.0248(8) 0.0342(10) 0.0021(7) 0.0001(7) -0.0021(6)
C26 0.0200(7) 0.0265(9) 0.0353(10) -0.0056(7) 0.0022(7) 0.0006(6)
N27 0.0213(7) 0.0257(7) 0.0342(9) -0.0005(6) 0.0014(6) -0.0017(6)
C28 0.0277(9) 0.0347(10) 0.0406(12) 0.0072(8) -0.0007(8) -0.0044(8)
C29 0.0346(11) 0.0297(11) 0.0659(17) 0.0105(11) -0.0080(11) 0.0011(9)
C30 0.0400(12) 0.0284(11) 0.0729(19) -0.0081(11) -0.0022(12) 0.0090(9)
C31 0.0363(10) 0.0340(11) 0.0472(13) -0.0133(10) 0.0031(9) 0.0063(8)
C32 0.0210(8) 0.0229(8) 0.0364(10) 0.0014(7) -0.0007(7) -0.0019(6)
N33 0.0192(6) 0.0251(7) 0.0372(9) 0.0000(6) 0.0027(6) -0.0018(6)
C34 0.0247(9) 0.0313(10) 0.0404(11) -0.0044(8) 0.0056(8) -0.0049(7)
C35 0.0301(10) 0.0284(10) 0.0581(15) -0.0125(10) 0.0093(9) 0.0004(8)
C36 0.0356(11) 0.0223(10) 0.0634(16) 0.0025(9) 0.0026(10) 0.0045(8)
C37 0.0309(9) 0.0260(9) 0.0451(12) 0.0043(8) -0.0025(9) 0.0007(7)
B38 0.0484(15) 0.0478(15) 0.0337(14) 0.0044(11) 0.0101(11) -0.0029(12)
B43A 0.0273(15) 0.068(3) 0.050(2) -0.019(2) -0.0021(15) -0.0017(17)
F44A 0.0544(12) 0.1019(19) 0.0490(13) -0.0097(12) 0.0147(10) -0.0110(12)
F45A 0.110(3) 0.078(2) 0.194(4) 0.067(2) -0.086(3) -0.0538(19)
F46A 0.0412(10) 0.122(2) 0.0583(13) -0.0474(15) -0.0107(9) 0.0311(12)
F47A 0.0530(12) 0.0885(17) 0.0453(11) -0.0040(11) 0.0086(9) 0.0248(12)

loop_
_atom_type_symbol
_atom_type_description
_atom_type_scat_dispersion_real
_atom_type_scat_dispersion_imag
_atom_type_scat_source
C C 0.0033 0.0016 'International Tables Vol C Tables 4.2.6.8 and 6.1.1.4'
H H 0.0000 0.0000 'International Tables Vol C Tables 4.2.6.8 and 6.1.1.4'
B B 0.0013 0.0007 'International Tables Vol C Tables 4.2.6.8 and 6.1.1.4'
N N 0.0061 0.0033 'International Tables Vol C Tables 4.2.6.8 and 6.1.1.4'
F F 0.0171 0.0103 'International Tables Vol C Tables 4.2.6.8 and 6.1.1.4'
Co Co 0.3494 0.9721 'International Tables Vol C Tables 4.2.6.8 and 6.1.1.4'

loop_
_geom_angle_atom_site_label_1
_geom_angle_atom_site_label_2
_geom_angle_atom_site_label_3
_geom_angle
N2 Co1 N20 178.18(9)
N2 Co1 N15 79.49(8)
N20 Co1 N15 102.33(7)
N2 Co1 N9 79.17(7)
N20 Co1 N9 99.01(7)
N15 Co1 N9 158.65(7)
N2 Co1 N27 101.06(7)
N20 Co1 N27 78.99(7)
N15 Co1 N27 90.79(6)
N9 Co1 N27 92.55(6)
N2 Co1 N33 101.20(7)
N20 Co1 N33 78.84(7)
N15 Co1 N33 90.97(6)
N9 Co1 N33 93.88(6)
N27 Co1 N33 157.62(7)
C7 N2 C3 120.6(2)
C7 N2 Co1 119.57(16)
C3 N2 Co1 119.85(15)
N2 C3 C4 121.16(19)
N2 C3 C8 113.27(18)
C4 C3 C8 125.57(18)
C3 C4 C5 118.1(2)
C6 C5 C4 120.6(2)
C5 C6 C7 118.5(2)
N2 C7 C6 121.1(2)
N2 C7 C14 113.04(19)
C6 C7 C14 125.87(19)
N9 C8 C13 121.90(18)
N9 C8 C3 113.97(16)
C13 C8 C3 124.13(18)
C10 N9 C8 118.81(16)
C10 N9 Co1 127.53(13)
C8 N9 Co1 113.57(12)
N9 C10 C11 122.06(19)
C12 C11 C10 119.1(2)
C11 C12 C13 119.39(18)
C12 C13 C8 118.70(19)
N15 C14 C19 122.1(2)
N15 C14 C7 114.50(17)
C19 C14 C7 123.4(2)
C16 N15 C14 118.8(2)
C16 N15 Co1 127.98(17)
C14 N15 Co1 113.16(13)
N15 C16 C17 122.3(3)
C16 C17 C18 118.8(2)
C17 C18 C19 119.9(2)
C14 C19 C18 118.0(3)
C21 N20 C25 120.2(2)
C21 N20 Co1 119.71(15)
C25 N20 Co1 120.01(15)
N20 C21 C22 121.3(2)
N20 C21 C26 113.35(19)
C22 C21 C26 125.38(19)
C23 C22 C21 118.6(2)
C22 C23 C24 120.2(2)
C23 C24 C25 118.9(2)
N20 C25 C24 120.8(2)
N20 C25 C32 113.15(18)
C24 C25 C32 126.07(18)
N27 C26 C31 122.44(19)
N27 C26 C21 114.14(16)
C31 C26 C21 123.4(2)
C28 N27 C26 118.49(18)
C28 N27 Co1 127.78(16)
C26 N27 Co1 113.67(12)
N27 C28 C29 121.9(2)
C30 C29 C28 119.1(2)
C29 C30 C31 119.7(2)
C26 C31 C30 118.4(2)
N33 C32 C37 122.39(19)
N33 C32 C25 114.64(16)
C37 C32 C25 123.0(2)
C34 N33 C32 118.54(17)
C34 N33 Co1 128.33(14)
C32 N33 Co1 113.13(13)
N33 C34 C35 121.7(2)
C36 C35 C34 119.4(2)
C35 C36 C37 119.4(2)
C32 C37 C36 118.6(2)
F39A B38 F41A 115.1(3)
F39A B38 F42A 112.1(3)
F41A B38 F42A 105.7(3)
F39A B38 F40A 108.8(3)
F41A B38 F40A 108.3(3)
F42A B38 F40A 106.5(3)
F42B B38 F40B 114.7(3)
F42B B38 F41B 112.2(4)
F40B B38 F41B 110.4(3)
F42B B38 F39B 106.8(3)
F40B B38 F39B 108.6(3)
F41B B38 F39B 103.4(3)
F45A B43A F44A 109.5(3)
F45A B43A F47A 110.6(4)
F44A B43A F47A 105.8(4)
F45A B43A F46A 113.1(4)
F44A B43A F46A 108.7(3)
F47A B43A F46A 108.8(3)
F46B B43B F44B 112.5(12)
F46B B43B F45B 114.8(12)
F44B B43B F45B 111.2(11)
F46B B43B F47B 105.0(13)
F44B B43B F47B 109.6(14)
F45B B43B F47B 103.0(13)

loop_
_geom_bond_atom_site_label_1
_geom_bond_atom_site_label_2
_geom_bond_distance
Co1 N2 1.938(2)
Co1 N20 1.945(2)
Co1 N15 2.0943(17)
Co1 N9 2.0975(15)
Co1 N27 2.1023(17)
Co1 N33 2.1193(16)
N2 C7 1.352(3)
N2 C3 1.356(3)
C3 C4 1.394(3)
C3 C8 1.484(3)
C4 C5 1.399(3)
C5 C6 1.386(4)
C6 C7 1.395(3)
C7 C14 1.488(3)
C8 N9 1.365(2)
C8 C13 1.398(3)
N9 C10 1.342(3)
C10 C11 1.401(3)
C11 C12 1.385(3)
C12 C13 1.393(3)
C14 N15 1.355(3)
C14 C19 1.396(3)
N15 C16 1.348(3)
C16 C17 1.383(4)
C17 C18 1.384(5)
C18 C19 1.396(4)
N20 C21 1.353(3)
N20 C25 1.357(3)
C21 C22 1.396(4)
C21 C26 1.484(3)
C22 C23 1.383(4)
C23 C24 1.391(4)
C24 C25 1.393(3)
C25 C32 1.485(3)
C26 N27 1.358(3)
C26 C31 1.385(3)
N27 C28 1.351(3)
C28 C29 1.392(3)
C29 C30 1.379(4)
C30 C31 1.392(4)
C32 N33 1.359(3)
C32 C37 1.393(3)
N33 C34 1.351(3)
C34 C35 1.402(3)
C35 C36 1.380(4)
C36 C37 1.393(4)
B38 F39A 1.346(5)
B38 F41A 1.382(6)
B38 F42A 1.440(4)
B38 F40A 1.448(4)
B38 F42B 1.361(5)
B38 F40B 1.372(5)
B38 F41B 1.431(6)
B38 F39B 1.450(5)
B43A F45A 1.366(5)
B43A F44A 1.388(6)
B43A F47A 1.391(5)
B43A F46A 1.405(4)
B43B F46B 1.323(14)
B43B F44B 1.360(14)
B43B F45B 1.361(14)
B43B F47B 1.409(15)
